data_2215575
loop_
_publ_author_name
'Xue-Yang Xiao'
'Shao-Bin Miao'
'Hong-Hong Lan'
'Yuan-Yuan Jiang'
'Bao-Ming Ji'

_publ_section_title
;
 6,6'-Dimethoxy-2,3,2',5'-tetranitro-1,1'-biphenyl
;
_journal_coeditor_code LH2441
_journal_issue 10
_journal_name_full 'Acta Crystallographica Section E'
_journal_page_first o4012
_journal_page_last o4012
_journal_paper_doi 10.1107/S1600536807040202
_journal_volume 63
_journal_year 2007
_chemical_formula_iupac 'C14 H10 N4 O10'
_chemical_formula_moiety 'C14 H10 N4 O10'
_chemical_formula_sum 'C14 H10 N4 O10'
_chemical_formula_weight 394.26
_chemical_name_systematic
;
6,6'-Dimethoxy-2,3,2',5'-tetranitro-1,1'-biphenyl
;
_space_group_IT_number 2
_symmetry_cell_setting triclinic
_symmetry_space_group_name_Hall '-P 1'
_symmetry_space_group_name_H-M 'P -1'
_atom_sites_solution_hydrogens geom
_atom_sites_solution_primary direct
_atom_sites_solution_secondary difmap
_audit_creation_method SHELXL-97
_cell_angle_alpha 95.118(2)
_cell_angle_beta 90.579(2)
_cell_angle_gamma 110.977(2)
_cell_formula_units_Z 2
_cell_length_a 8.1821(11)
_cell_length_b 10.2161(13)
_cell_length_c 10.6133(14)
_cell_measurement_reflns_used 1810
_cell_measurement_temperature 291(2)
_cell_measurement_theta_max 23.51
_cell_measurement_theta_min 2.67
_cell_volume 824.21(19)
_computing_cell_refinement 'SAINT (Bruker, 2004)'
_computing_data_collection 'APEX2 (Bruker, 2004)'
_computing_data_reduction 'SAINT (Bruker, 2004)'
_computing_molecular_graphics 'SHELXTL (Bruker, 2004)'
_computing_publication_material 'SHELXTL (Bruker, 2004)'
_computing_structure_refinement 'SHELXL97 (Sheldrick, 1997)'
_computing_structure_solution 'SHELXS97 (Sheldrick, 1990)'
_diffrn_ambient_temperature 291(2)
_diffrn_measured_fraction_theta_full 0.993
_diffrn_measured_fraction_theta_max 0.993
_diffrn_measurement_device_type 'Bruker APEX II CCD area-detector'
_diffrn_measurement_method '\f and \w'
_diffrn_radiation_monochromator graphite
_diffrn_radiation_source 'fine-focus sealed tube'
_diffrn_radiation_type MoK\a
_diffrn_radiation_wavelength 0.71073
_diffrn_reflns_av_R_equivalents 0.0174
_diffrn_reflns_av_sigmaI/netI 0.0265
_diffrn_reflns_limit_h_max 9
_diffrn_reflns_limit_h_min -9
_diffrn_reflns_limit_k_max 12
_diffrn_reflns_limit_k_min -12
_diffrn_reflns_limit_l_max 12
_diffrn_reflns_limit_l_min -12
_diffrn_reflns_number 6347
_diffrn_reflns_theta_full 25.50
_diffrn_reflns_theta_max 25.50
_diffrn_reflns_theta_min 2.67
_diffrn_standards_number 0
_exptl_absorpt_coefficient_mu 0.138
_exptl_absorpt_correction_T_max 0.9787
_exptl_absorpt_correction_T_min 0.9133
_exptl_absorpt_correction_type multi-scan
_exptl_absorpt_process_details '(SADABS; Sheldrick, 1996)'
_exptl_crystal_colour yellow
_exptl_crystal_density_diffrn 1.589
_exptl_crystal_density_method 'not measured'
_exptl_crystal_description block
_exptl_crystal_F_000 404
_exptl_crystal_size_max 0.27
_exptl_crystal_size_mid 0.23
_exptl_crystal_size_min 0.16
_refine_diff_density_max 0.272
_refine_diff_density_min -0.219
_refine_ls_extinction_method none
_refine_ls_goodness_of_fit_ref 1.040
_refine_ls_hydrogen_treatment constr
_refine_ls_matrix_type full
_refine_ls_number_parameters 255
_refine_ls_number_reflns 3051
_refine_ls_number_restraints 48
_refine_ls_restrained_S_all 1.080
_refine_ls_R_factor_all 0.0680
_refine_ls_R_factor_gt 0.0459
_refine_ls_shift/su_max 0.000
_refine_ls_shift/su_mean 0.000
_refine_ls_structure_factor_coef Fsqd
_refine_ls_weighting_details 'calc w=1/[\s^2^(Fo^2^)+(0.06P)^2^+0.3203P] where P=(Fo^2^+2Fc^2^)/3'
_refine_ls_weighting_scheme calc
_refine_ls_wR_factor_gt 0.1177
_refine_ls_wR_factor_ref 0.1346
_reflns_number_gt 2173
_reflns_number_total 3051
_reflns_threshold_expression I>2\s(I)
_cod_data_source_file lh2441.cif
_cod_data_source_block I
_cod_database_code 2215575
_cod_database_fobs_code 2215575

loop_
_symmetry_equiv_pos_as_xyz
'x, y, z'
'-x, -y, -z'

loop_
_atom_site_type_symbol
_atom_site_label
_atom_site_fract_x
_atom_site_fract_y
_atom_site_fract_z
_atom_site_U_iso_or_equiv
_atom_site_adp_type
_atom_site_calc_flag
_atom_site_refinement_flags
_atom_site_occupancy
O O1 0.5521(2) 0.38404(17) 0.32635(15) 0.0544(5) Uani d . 1
O O2 0.1047(4) -0.2166(3) 0.4665(3) 0.1216(11) Uani d U 1
O O3 -0.0829(3) -0.1796(2) 0.3485(2) 0.0847(7) Uani d U 1
O O4 0.0530(3) -0.1066(2) 0.1089(2) 0.0836(7) Uani d U 1
O O5 -0.0687(3) 0.0425(2) 0.1627(3) 0.0909(8) Uani d U 1
O O6 0.1341(3) 0.3722(2) 0.32138(19) 0.0735(6) Uani d U 1
O O7 0.0125(3) 0.4502(3) 0.1823(2) 0.0864(7) Uani d U 1
O O8 0.5697(3) 0.3399(2) -0.2476(2) 0.0972(8) Uani d U 1
O O9 0.4681(3) 0.1229(2) -0.2111(2) 0.0861(7) Uani d U 1
O O10 0.4716(2) 0.13198(17) 0.05720(16) 0.0505(4) Uani d . 1
N N1 0.0619(3) -0.1446(2) 0.3991(2) 0.0620(6) Uani d . 1
N N2 0.0430(3) -0.0071(2) 0.1743(2) 0.0520(5) Uani d . 1
N N3 0.1122(3) 0.3936(2) 0.2140(2) 0.0504(5) Uani d . 1
N N4 0.4869(3) 0.2450(3) -0.1846(2) 0.0614(6) Uani d . 1
C C1 0.4371(3) 0.2571(2) 0.3497(2) 0.0416(5) Uani d . 1
C C2 0.4469(3) 0.1889(3) 0.4556(2) 0.0502(6) Uani d . 1
H H2 0.5365 0.2319 0.5171 0.060 Uiso calc R 1
C C3 0.3246(3) 0.0579(3) 0.4698(2) 0.0522(6) Uani d . 1
H H3 0.3322 0.0127 0.5407 0.063 Uiso calc R 1
C C4 0.1917(3) -0.0063(2) 0.3801(2) 0.0446(6) Uani d . 1
C C5 0.1809(3) 0.0619(2) 0.2745(2) 0.0384(5) Uani d . 1
C C6 0.3011(3) 0.1926(2) 0.25653(19) 0.0364(5) Uani d . 1
C C7 0.2998(3) 0.2600(2) 0.13651(19) 0.0357(5) Uani d . 1
C C8 0.2142(3) 0.3520(2) 0.1146(2) 0.0406(5) Uani d . 1
C C9 0.2197(3) 0.4097(3) 0.0016(2) 0.0488(6) Uani d . 1
H H9 0.1601 0.4704 -0.0098 0.059 Uiso calc R 1
C C10 0.3139(3) 0.3768(3) -0.0940(2) 0.0520(7) Uani d . 1
H H10 0.3219 0.4173 -0.1699 0.062 Uiso calc R 1
C C11 0.3963(3) 0.2837(2) -0.0768(2) 0.0443(6) Uani d . 1
C C12 0.3931(3) 0.2246(2) 0.0373(2) 0.0395(5) Uani d . 1
C C13 0.6577(4) 0.1862(3) 0.0691(4) 0.0756(9) Uani d . 1
H H13A 0.7046 0.2154 -0.0106 0.113 Uiso calc R 1
H H13B 0.6981 0.1144 0.0936 0.113 Uiso calc R 1
H H13C 0.6961 0.2655 0.1323 0.113 Uiso calc R 1
C C14 0.6954(4) 0.4544(3) 0.4180(3) 0.0752(9) Uani d . 1
H H14A 0.6497 0.4677 0.4991 0.113 Uiso calc R 1
H H14B 0.7652 0.5443 0.3916 0.113 Uiso calc R 1
H H14C 0.7665 0.3979 0.4240 0.113 Uiso calc R 1

loop_
_atom_site_aniso_label
_atom_site_aniso_U_11
_atom_site_aniso_U_22
_atom_site_aniso_U_33
_atom_site_aniso_U_12
_atom_site_aniso_U_13
_atom_site_aniso_U_23
O1 0.0564(11) 0.0439(9) 0.0475(10) -0.0004(8) -0.0195(8) 0.0068(8)
O2 0.113(2) 0.0900(17) 0.145(2) 0.0020(15) -0.0259(18) 0.0791(18)
O3 0.0612(14) 0.0777(15) 0.0961(17) -0.0033(11) -0.0029(12) 0.0326(12)
O4 0.0737(14) 0.0805(15) 0.0690(13) 0.0022(12) -0.0046(11) -0.0245(12)
O5 0.0572(13) 0.0830(15) 0.129(2) 0.0206(12) -0.0363(13) 0.0153(14)
O6 0.0964(16) 0.0887(15) 0.0536(12) 0.0538(13) 0.0126(11) 0.0124(11)
O7 0.0846(15) 0.1112(18) 0.0920(16) 0.0701(15) -0.0017(12) 0.0103(13)
O8 0.121(2) 0.0786(15) 0.0592(13) -0.0054(14) 0.0337(13) 0.0081(11)
O9 0.1195(19) 0.0698(15) 0.0668(14) 0.0321(14) 0.0249(13) 0.0010(11)
O10 0.0510(10) 0.0455(9) 0.0585(11) 0.0205(8) 0.0040(8) 0.0098(8)
N1 0.0672(16) 0.0547(14) 0.0580(14) 0.0099(12) 0.0050(12) 0.0258(11)
N2 0.0424(12) 0.0499(13) 0.0513(13) -0.0002(10) -0.0059(10) 0.0142(11)
N3 0.0488(12) 0.0467(12) 0.0558(14) 0.0186(10) -0.0047(10) 0.0013(10)
N4 0.0704(15) 0.0580(15) 0.0388(12) 0.0036(12) 0.0053(11) 0.0002(11)
C1 0.0446(13) 0.0403(12) 0.0367(12) 0.0116(11) -0.0051(10) 0.0035(10)
C2 0.0561(15) 0.0540(15) 0.0357(13) 0.0148(12) -0.0126(11) 0.0036(11)
C3 0.0621(16) 0.0576(16) 0.0389(13) 0.0216(13) -0.0024(12) 0.0160(11)
C4 0.0464(13) 0.0432(13) 0.0424(13) 0.0120(11) 0.0045(10) 0.0125(10)
C5 0.0385(12) 0.0400(12) 0.0364(12) 0.0135(10) -0.0017(9) 0.0049(9)
C6 0.0381(12) 0.0378(12) 0.0325(11) 0.0125(10) -0.0026(9) 0.0047(9)
C7 0.0355(11) 0.0323(11) 0.0336(11) 0.0054(9) -0.0077(9) 0.0037(9)
C8 0.0371(12) 0.0367(12) 0.0429(13) 0.0078(10) -0.0081(10) 0.0022(10)
C9 0.0527(14) 0.0418(13) 0.0497(14) 0.0135(11) -0.0148(12) 0.0105(11)
C10 0.0598(16) 0.0449(14) 0.0420(14) 0.0057(12) -0.0136(12) 0.0145(11)
C11 0.0472(13) 0.0402(12) 0.0342(12) 0.0026(11) -0.0021(10) 0.0014(10)
C12 0.0400(12) 0.0328(11) 0.0399(12) 0.0064(10) -0.0057(10) 0.0039(9)
C13 0.0544(17) 0.0631(18) 0.110(3) 0.0250(15) -0.0126(16) -0.0002(17)
C14 0.0695(19) 0.0616(18) 0.0679(19) -0.0081(15) -0.0308(15) 0.0075(15)

loop_
_atom_type_symbol
_atom_type_description
_atom_type_scat_dispersion_real
_atom_type_scat_dispersion_imag
_atom_type_scat_source
C C 0.0033 0.0016 'International Tables Vol C Tables 4.2.6.8 and 6.1.1.4'
H H 0.0000 0.0000 'International Tables Vol C Tables 4.2.6.8 and 6.1.1.4'
N N 0.0061 0.0033 'International Tables Vol C Tables 4.2.6.8 and 6.1.1.4'
O O 0.0106 0.0060 'International Tables Vol C Tables 4.2.6.8 and 6.1.1.4'

loop_
_geom_angle_atom_site_label_1
_geom_angle_atom_site_label_2
_geom_angle_atom_site_label_3
_geom_angle
C1 O1 C14 117.70(19)
C12 O10 C13 116.79(19)
O2 N1 O3 123.6(2)
O2 N1 C4 117.7(2)
O3 N1 C4 118.7(2)
O5 N2 O4 125.2(2)
O5 N2 C5 117.1(2)
O4 N2 C5 117.7(2)
O6 N3 O7 123.7(2)
O6 N3 C8 118.7(2)
O7 N3 C8 117.6(2)
O9 N4 O8 123.6(2)
O9 N4 C11 119.4(2)
O8 N4 C11 116.8(2)
O1 C1 C2 124.6(2)
O1 C1 C6 115.30(19)
C2 C1 C6 120.1(2)
C3 C2 C1 120.3(2)
C3 C2 H2 119.9
C1 C2 H2 119.9
C4 C3 C2 120.4(2)
C4 C3 H3 119.8
C2 C3 H3 119.8
C3 C4 C5 119.5(2)
C3 C4 N1 119.0(2)
C5 C4 N1 121.5(2)
C6 C5 C4 121.9(2)
C6 C5 N2 117.51(18)
C4 C5 N2 120.5(2)
C5 C6 C1 117.90(19)
C5 C6 C7 121.83(18)
C1 C6 C7 120.03(19)
C8 C7 C12 117.51(19)
C8 C7 C6 126.4(2)
C12 C7 C6 116.11(19)
C9 C8 C7 122.9(2)
C9 C8 N3 116.4(2)
C7 C8 N3 120.8(2)
C10 C9 C8 119.3(2)
C10 C9 H9 120.4
C8 C9 H9 120.4
C9 C10 C11 119.4(2)
C9 C10 H10 120.3
C11 C10 H10 120.3
C10 C11 C12 122.2(2)
C10 C11 N4 117.5(2)
C12 C11 N4 120.4(2)
O10 C12 C11 123.7(2)
O10 C12 C7 117.54(19)
C11 C12 C7 118.7(2)
O10 C13 H13A 109.5
O10 C13 H13B 109.5
H13A C13 H13B 109.5
O10 C13 H13C 109.5
H13A C13 H13C 109.5
H13B C13 H13C 109.5
O1 C14 H14A 109.5
O1 C14 H14B 109.5
H14A C14 H14B 109.5
O1 C14 H14C 109.5
H14A C14 H14C 109.5
H14B C14 H14C 109.5

loop_
_geom_bond_atom_site_label_1
_geom_bond_atom_site_label_2
_geom_bond_distance
O1 C1 1.348(3)
O1 C14 1.444(3)
O2 N1 1.203(3)
O3 N1 1.212(3)
O4 N2 1.206(3)
O5 N2 1.204(3)
O6 N3 1.203(3)
O7 N3 1.216(3)
O8 N4 1.225(3)
O9 N4 1.208(3)
O10 C12 1.349(3)
O10 C13 1.422(3)
N1 C4 1.465(3)
N2 C5 1.474(3)
N3 C8 1.478(3)
N4 C11 1.471(3)
C1 C2 1.391(3)
C1 C6 1.410(3)
C2 C3 1.376(4)
C2 H2 0.9300
C3 C4 1.370(3)
C3 H3 0.9300
C4 C5 1.389(3)
C5 C6 1.377(3)
C6 C7 1.503(3)
C7 C8 1.391(3)
C7 C12 1.402(3)
C8 C9 1.377(3)
C9 C10 1.370(4)
C9 H9 0.9300
C10 C11 1.371(3)
C10 H10 0.9300
C11 C12 1.397(3)
C13 H13A 0.9600
C13 H13B 0.9600
C13 H13C 0.9600
C14 H14A 0.9600
C14 H14B 0.9600
C14 H14C 0.9600

loop_
_geom_hbond_atom_site_label_D
_geom_hbond_atom_site_label_H
_geom_hbond_atom_site_label_A
_geom_hbond_site_symmetry_A
_geom_hbond_distance_DH
_geom_hbond_distance_HA
_geom_hbond_distance_DA
_geom_hbond_angle_DHA
C13 H13B O5 1_655 0.96 2.41 3.274(4) 150.3
C14 H14A O6 2_666 0.96 2.60 3.165(3) 118.2

loop_
_geom_torsion_atom_site_label_1
_geom_torsion_atom_site_label_2
_geom_torsion_atom_site_label_3
_geom_torsion_atom_site_label_4
_geom_torsion
C14 O1 C1 C2 -0.1(4)
C14 O1 C1 C6 -179.3(2)
O1 C1 C2 C3 -178.8(2)
C6 C1 C2 C3 0.3(4)
C1 C2 C3 C4 -0.3(4)
C2 C3 C4 C5 -0.1(4)
C2 C3 C4 N1 -178.9(2)
O2 N1 C4 C3 -24.1(4)
O3 N1 C4 C3 154.7(3)
O2 N1 C4 C5 157.1(3)
O3 N1 C4 C5 -24.1(4)
C3 C4 C5 C6 0.5(4)
N1 C4 C5 C6 179.3(2)
C3 C4 C5 N2 177.7(2)
N1 C4 C5 N2 -3.5(4)
O5 N2 C5 C6 -70.8(3)
O4 N2 C5 C6 107.7(3)
O5 N2 C5 C4 111.9(3)
O4 N2 C5 C4 -69.7(3)
C4 C5 C6 C1 -0.4(3)
N2 C5 C6 C1 -177.7(2)
C4 C5 C6 C7 173.9(2)
N2 C5 C6 C7 -3.5(3)
O1 C1 C6 C5 179.2(2)
C2 C1 C6 C5 0.0(3)
O1 C1 C6 C7 4.8(3)
C2 C1 C6 C7 -174.4(2)
C5 C6 C7 C8 92.6(3)
C1 C6 C7 C8 -93.3(3)
C5 C6 C7 C12 -86.7(3)
C1 C6 C7 C12 87.5(3)
C12 C7 C8 C9 -0.9(3)
C6 C7 C8 C9 179.9(2)
C12 C7 C8 N3 179.59(18)
C6 C7 C8 N3 0.3(3)
O6 N3 C8 C9 -163.8(2)
O7 N3 C8 C9 14.9(3)
O6 N3 C8 C7 15.8(3)
O7 N3 C8 C7 -165.5(2)
C7 C8 C9 C10 -0.4(3)
N3 C8 C9 C10 179.2(2)
C8 C9 C10 C11 2.0(3)
C9 C10 C11 C12 -2.4(3)
C9 C10 C11 N4 176.4(2)
O9 N4 C11 C10 -134.9(3)
O8 N4 C11 C10 40.7(3)
O9 N4 C11 C12 43.9(3)
O8 N4 C11 C12 -140.5(3)
C13 O10 C12 C11 72.0(3)
C13 O10 C12 C7 -109.6(3)
C10 C11 C12 O10 179.5(2)
N4 C11 C12 O10 0.7(3)
C10 C11 C12 C7 1.2(3)
N4 C11 C12 C7 -177.63(19)
C8 C7 C12 O10 -177.95(18)
C6 C7 C12 O10 1.4(3)
C8 C7 C12 C11 0.5(3)
C6 C7 C12 C11 179.82(19)

loop_
_cod_related_entry_id
_cod_related_entry_database
_cod_related_entry_code
1 ChemSpider 21123315
